data_7003845
loop_
_publ_author_name
'Eisler, Dana J.'
'Less, Robert J.'
'Naseri, Vesal'
'Rawson, Jeremy M.'
'Wright, Dominic S.'

_publ_section_title
;
 The 6\p, phosphide-stabilised stannylene dianion [C6H4P2Sn]2&#x2212;;
 the first member of a new class of Arduengo-type carbene analogues
;
_journal_issue 18
_journal_name_full 'Dalton Transactions'
_journal_page_first 2382
_journal_page_last 2384
_journal_paper_doi 10.1039/b800501j
_journal_year 2008
_chemical_formula_moiety 'C18 H36 Li2 N4 P2 Sn'
_chemical_formula_sum 'C18 H36 Li2 N4 P2 Sn'
_chemical_formula_weight 503.02
_chemical_name_systematic
;
?
;
_space_group_IT_number 14
_symmetry_cell_setting monoclinic
_symmetry_space_group_name_Hall '-P 2yn'
_symmetry_space_group_name_H-M 'P 1 21/n 1'
_atom_sites_solution_hydrogens geom
_atom_sites_solution_primary direct
_atom_sites_solution_secondary difmap
_audit_creation_method SHELXL-97
_cell_angle_alpha 90.00
_cell_angle_beta 93.1437(8)
_cell_angle_gamma 90.00
_cell_formula_units_Z 4
_cell_length_a 8.6104(2)
_cell_length_b 14.8211(3)
_cell_length_c 19.5316(4)
_cell_measurement_reflns_used 24702
_cell_measurement_temperature 180(2)
_cell_measurement_theta_max 27.48
_cell_measurement_theta_min 1.00
_cell_volume 2488.79(9)
_computing_cell_refinement 'HKL Scalepack (Otwinowski & Minor 1997)'
_computing_data_collection 'Collect (Nonius B.V. 1998)'
_computing_data_reduction
;
HKL Denzo and Scalepack (Otwinowski & Minor 1997)
;
_computing_molecular_graphics 'Bruker SHELXTL'
_computing_publication_material 'SHELXL-97 (Sheldrick 1997)'
_computing_structure_refinement 'SHELXL-97 (Sheldrick 1997)'
_computing_structure_solution 'SHELXS-97 (Sheldrick, 1990)'
_diffrn_ambient_temperature 180(2)
_diffrn_measured_fraction_theta_full 0.996
_diffrn_measured_fraction_theta_max 0.996
_diffrn_measurement_device_type 'Nonius Kappa CCD'
_diffrn_measurement_method 'phi\omega scans'
_diffrn_radiation_monochromator graphite
_diffrn_radiation_source 'fine-focus sealed tube'
_diffrn_radiation_type MoK\a
_diffrn_radiation_wavelength 0.71073
_diffrn_reflns_av_R_equivalents 0.107
_diffrn_reflns_av_sigmaI/netI 0.069
_diffrn_reflns_limit_h_max 10
_diffrn_reflns_limit_h_min -10
_diffrn_reflns_limit_k_max 17
_diffrn_reflns_limit_k_min -17
_diffrn_reflns_limit_l_max 23
_diffrn_reflns_limit_l_min -23
_diffrn_reflns_number 28089
_diffrn_reflns_theta_full 25.03
_diffrn_reflns_theta_max 25.03
_diffrn_reflns_theta_min 2.94
_exptl_absorpt_coefficient_mu 1.164
_exptl_absorpt_correction_T_max 0.850
_exptl_absorpt_correction_T_min 0.677
_exptl_absorpt_correction_type multi-scan
_exptl_absorpt_process_details
;
multi-scan from symmetry-related measurements
Sortav (Blessing 1995)
;
_exptl_crystal_colour red
_exptl_crystal_density_diffrn 1.342
_exptl_crystal_density_method 'not measured'
_exptl_crystal_description block
_exptl_crystal_F_000 1032
_exptl_crystal_size_max 0.37
_exptl_crystal_size_mid 0.32
_exptl_crystal_size_min 0.14
_refine_diff_density_max 0.230
_refine_diff_density_min -0.308
_refine_diff_density_rms 0.054
_refine_ls_extinction_method none
_refine_ls_goodness_of_fit_ref 1.037
_refine_ls_hydrogen_treatment constr
_refine_ls_matrix_type full
_refine_ls_number_parameters 234
_refine_ls_number_reflns 11383
_refine_ls_number_restraints 22
_refine_ls_restrained_S_all 1.042
_refine_ls_R_factor_all 0.0638
_refine_ls_R_factor_gt 0.0483
_refine_ls_shift/su_max 0.003
_refine_ls_shift/su_mean 0.000
_refine_ls_structure_factor_coef Fsqd
_refine_ls_weighting_details 'calc w=1/[\s^2^(Fo^2^)+(0.0370P)^2^+5.6717P] where P=(Fo^2^+2Fc^2^)/3'
_refine_ls_weighting_scheme calc
_refine_ls_wR_factor_gt 0.1083
_refine_ls_wR_factor_ref 0.1156
_reflns_number_gt 9301
_reflns_number_total 11383
_reflns_threshold_expression >2sigma(I)
_cod_data_source_file b800501j.txt
_cod_data_source_block 1
_cod_depositor_comments
;
The following automatic conversions were performed:
'_symmetry_cell_setting' value 'Monoclinic' changed to 'monoclinic'
according to '/home/saulius/struct/CIF-dictionaries/cif_core.dic'
dictionary named 'cif_core.dic' version 2.4.1 from 2010-06-29.

Automatic conversion script
Id: cif_fix_enum 1527 2010-12-29 10:47:43Z saulius 
;
_cod_original_sg_symbol_H-M 'P 21/n'
_cod_database_code 7003845

loop_
_symmetry_equiv_pos_as_xyz
'x, y, z'
'-x+1/2, y+1/2, -z+1/2'
'-x, -y, -z'
'x-1/2, -y-1/2, z-1/2'

loop_
_atom_site_label
_atom_site_type_symbol
_atom_site_fract_x
_atom_site_fract_y
_atom_site_fract_z
_atom_site_U_iso_or_equiv
_atom_site_adp_type
_atom_site_occupancy
_atom_site_symmetry_multiplicity
_atom_site_calc_flag
_atom_site_refinement_flags
_atom_site_disorder_assembly
_atom_site_disorder_group
Sn1 Sn 1.25997(6) 1.11465(2) 0.828449(17) 0.03755(12) Uani 1 1 d . A .
P1 P 1.26398(14) 1.15060(6) 0.70497(6) 0.0333(3) Uani 1 1 d . A .
P2 P 1.27284(14) 0.95410(6) 0.79696(5) 0.0351(3) Uani 1 1 d . . .
C1 C 1.2928(5) 1.0402(3) 0.66627(19) 0.0309(9) Uani 1 1 d . A .
C2 C 1.3182(5) 1.0325(2) 0.59635(19) 0.0352(10) Uani 1 1 d . . .
H2A H 1.3152 1.0858 0.5693 0.042 Uiso 1 1 calc R . .
C3 C 1.3469(7) 0.9529(3) 0.5651(3) 0.0397(12) Uani 1 1 d . . .
H3A H 1.3625 0.9514 0.5173 0.048 Uiso 1 1 calc R . .
C4 C 1.3536(5) 0.8726(2) 0.6034(2) 0.0412(10) Uani 1 1 d . . .
H4A H 1.3750 0.8165 0.5823 0.049 Uiso 1 1 calc R . .
C5 C 1.3285(6) 0.8772(3) 0.6717(3) 0.0355(12) Uani 1 1 d . . .
H5A H 1.3305 0.8225 0.6972 0.043 Uiso 1 1 calc R . .
C6 C 1.2999(6) 0.9574(2) 0.7066(2) 0.0344(12) Uani 1 1 d . A .
Li1 Li 1.0329(7) 1.0286(4) 0.7224(3) 0.0380(15) Uiso 1 1 d D . .
N1 N 0.8182(9) 1.0756(5) 0.7578(4) 0.041(3) Uiso 0.50 1 d PD A 1
N2 N 0.8905(10) 0.9567(5) 0.6535(4) 0.037(3) Uiso 0.50 1 d PD A 1
C7 C 0.793(2) 1.1731(7) 0.7429(9) 0.081(3) Uiso 0.50 1 d PD A 1
H7A H 0.6812 1.1859 0.7396 0.121 Uiso 0.50 1 calc PR A 1
H7B H 0.8382 1.1883 0.6994 0.121 Uiso 0.50 1 calc PR A 1
H7C H 0.8430 1.2092 0.7799 0.121 Uiso 0.50 1 calc PR A 1
C8 C 0.7793(15) 1.0451(8) 0.8247(5) 0.068(3) Uiso 0.50 1 d PD A 1
H8A H 0.6864 1.0770 0.8386 0.102 Uiso 0.50 1 calc PR A 1
H8B H 0.8663 1.0575 0.8578 0.102 Uiso 0.50 1 calc PR A 1
H8C H 0.7589 0.9801 0.8233 0.102 Uiso 0.50 1 calc PR A 1
C9 C 0.6900(10) 1.0266(7) 0.7253(5) 0.059(2) Uiso 0.50 1 d PD A 1
H9A H 0.6007 1.0680 0.7167 0.070 Uiso 0.50 1 calc PR A 1
H9B H 0.6573 0.9783 0.7564 0.070 Uiso 0.50 1 calc PR A 1
C10 C 0.7322(12) 0.9873(10) 0.6614(5) 0.068(3) Uiso 0.50 1 d PD A 1
H10A H 0.7077 1.0323 0.6249 0.081 Uiso 0.50 1 calc PR A 1
H10B H 0.6626 0.9351 0.6520 0.081 Uiso 0.50 1 calc PR A 1
C11 C 0.8937(19) 0.8607(7) 0.6786(8) 0.050(4) Uiso 0.50 1 d PD A 1
H11A H 0.8243 0.8238 0.6486 0.076 Uiso 0.50 1 calc PR A 1
H11B H 0.8588 0.8587 0.7255 0.076 Uiso 0.50 1 calc PR A 1
H11C H 1.0000 0.8372 0.6780 0.076 Uiso 0.50 1 calc PR A 1
C12 C 0.930(2) 0.9575(11) 0.5804(6) 0.052(2) Uiso 0.50 1 d PD A 1
H12A H 0.8549 0.9209 0.5533 0.079 Uiso 0.50 1 calc PR A 1
H12B H 1.0349 0.9324 0.5765 0.079 Uiso 0.50 1 calc PR A 1
H12C H 0.9278 1.0196 0.5632 0.079 Uiso 0.50 1 calc PR A 1
N1A N 0.8235(9) 1.0955(6) 0.7504(4) 0.040(3) Uiso 0.50 1 d PD A 2
N2A N 0.8934(10) 0.9370(6) 0.6630(4) 0.036(3) Uiso 0.50 1 d PD A 2
C7A C 0.8344(19) 1.1943(6) 0.7428(8) 0.081(3) Uiso 0.50 1 d PD A 2
H7D H 0.7410 1.2225 0.7597 0.121 Uiso 0.50 1 calc PR A 2
H7E H 0.8429 1.2094 0.6944 0.121 Uiso 0.50 1 calc PR A 2
H7F H 0.9265 1.2164 0.7694 0.121 Uiso 0.50 1 calc PR A 2
C8A C 0.790(3) 1.0935(14) 0.8256(6) 0.068(3) Uiso 0.50 1 d PD A 2
H8D H 0.6833 1.1135 0.8312 0.102 Uiso 0.50 1 calc PR A 2
H8E H 0.8626 1.1339 0.8511 0.102 Uiso 0.50 1 calc PR A 2
H8F H 0.8034 1.0319 0.8431 0.102 Uiso 0.50 1 calc PR A 2
C9A C 0.7153(14) 1.0563(6) 0.6965(6) 0.059(2) Uiso 0.50 1 d PD A 2
H9C H 0.7319 1.0861 0.6521 0.070 Uiso 0.50 1 calc PR A 2
H9D H 0.6067 1.0680 0.7083 0.070 Uiso 0.50 1 calc PR A 2
C10A C 0.7401(13) 0.9540(7) 0.6893(8) 0.068(3) Uiso 0.50 1 d PD A 2
H10C H 0.7329 0.9245 0.7345 0.081 Uiso 0.50 1 calc PR A 2
H10D H 0.6582 0.9284 0.6575 0.081 Uiso 0.50 1 calc PR A 2
C11A C 0.9488(13) 0.8427(6) 0.6638(5) 0.048(3) Uiso 0.50 1 d PD A 2
H11D H 0.8688 0.8038 0.6417 0.072 Uiso 0.50 1 calc PR A 2
H11E H 0.9701 0.8232 0.7114 0.072 Uiso 0.50 1 calc PR A 2
H11F H 1.0443 0.8386 0.6389 0.072 Uiso 0.50 1 calc PR A 2
C12A C 0.902(3) 0.9678(11) 0.5897(5) 0.052(2) Uiso 0.50 1 d PD A 2
H12D H 0.8409 0.9267 0.5594 0.079 Uiso 0.50 1 calc PR A 2
H12E H 1.0104 0.9677 0.5771 0.079 Uiso 0.50 1 calc PR A 2
H12F H 0.8594 1.0290 0.5849 0.079 Uiso 0.50 1 calc PR A 2
Li2 Li 1.2406(8) 1.3031(4) 0.6376(3) 0.0321(13) Uiso 1 1 d . . .
N3 N 1.4062(5) 1.3149(3) 0.56149(17) 0.0405(10) Uani 1 1 d . A .
N4 N 1.0670(5) 1.3126(3) 0.55249(18) 0.0426(11) Uani 1 1 d . A .
C13 C 1.4674(15) 1.4088(7) 0.5585(7) 0.090(4) Uani 1 1 d . . .
H13A H 1.5409 1.4132 0.5221 0.135 Uiso 1 1 calc R A .
H13B H 1.5207 1.4243 0.6026 0.135 Uiso 1 1 calc R . .
H13C H 1.3810 1.4508 0.5489 0.135 Uiso 1 1 calc R . .
C14 C 1.5404(7) 1.2545(4) 0.5711(3) 0.0569(15) Uani 1 1 d . . .
H14A H 1.6011 1.2560 0.5301 0.085 Uiso 1 1 calc R A .
H14B H 1.5040 1.1928 0.5786 0.085 Uiso 1 1 calc R . .
H14C H 1.6056 1.2742 0.6110 0.085 Uiso 1 1 calc R . .
C15 C 1.3140(6) 1.2881(3) 0.4985(2) 0.0603(13) Uani 1 1 d . . .
H15A H 1.2982 1.2219 0.4985 0.072 Uiso 1 1 calc R A .
H15B H 1.3722 1.3038 0.4578 0.072 Uiso 1 1 calc R . .
C16 C 1.1594(6) 1.3345(3) 0.4940(2) 0.0596(13) Uani 1 1 d . A .
H16A H 1.1757 1.4006 0.4923 0.072 Uiso 1 1 calc R . .
H16B H 1.1014 1.3162 0.4511 0.072 Uiso 1 1 calc R . .
C17 C 0.9467(9) 1.3803(5) 0.5592(4) 0.046(2) Uani 1 1 d . . .
H17A H 0.8763 1.3799 0.5181 0.068 Uiso 1 1 calc R A .
H17B H 0.9949 1.4400 0.5647 0.068 Uiso 1 1 calc R . .
H17C H 0.8878 1.3667 0.5995 0.068 Uiso 1 1 calc R . .
C18 C 0.9906(7) 1.2242(4) 0.5413(3) 0.0593(17) Uani 1 1 d . . .
H18A H 0.9234 1.2263 0.4992 0.089 Uiso 1 1 calc R A .
H18B H 0.9278 1.2102 0.5803 0.089 Uiso 1 1 calc R . .
H18C H 1.0699 1.1774 0.5370 0.089 Uiso 1 1 calc R . .

loop_
_atom_site_aniso_label
_atom_site_aniso_U_11
_atom_site_aniso_U_22
_atom_site_aniso_U_33
_atom_site_aniso_U_23
_atom_site_aniso_U_13
_atom_site_aniso_U_12
Sn1 0.0535(3) 0.02679(17) 0.03150(16) -0.00226(12) -0.00544(14) -0.00040(17)
P1 0.0442(8) 0.0220(5) 0.0334(6) 0.0038(4) -0.0002(5) 0.0020(5)
P2 0.0489(8) 0.0243(5) 0.0317(5) 0.0031(4) -0.0002(5) 0.0021(5)
C1 0.039(3) 0.0260(19) 0.028(2) 0.0027(15) 0.0068(19) -0.003(2)
C2 0.035(3) 0.034(2) 0.036(2) 0.0085(16) -0.0023(19) -0.0024(19)
C3 0.034(4) 0.048(3) 0.039(3) -0.001(2) 0.010(2) 0.000(2)
C4 0.042(3) 0.038(2) 0.044(3) -0.0076(17) 0.0068(19) 0.0042(19)
C5 0.037(4) 0.023(2) 0.046(3) 0.0060(19) -0.002(2) 0.005(2)
C6 0.040(3) 0.0228(19) 0.041(3) 0.0066(16) 0.006(2) 0.006(2)
N3 0.045(4) 0.035(2) 0.041(2) 0.0030(17) 0.0057(17) 0.001(2)
N4 0.048(4) 0.043(2) 0.036(2) -0.0008(17) -0.0027(18) 0.005(2)
C13 0.106(7) 0.026(4) 0.144(8) -0.001(4) 0.057(6) -0.019(4)
C14 0.044(4) 0.057(4) 0.070(5) 0.001(3) 0.010(3) 0.013(3)
C15 0.069(4) 0.078(3) 0.034(3) 0.001(2) 0.007(2) 0.007(3)
C16 0.058(4) 0.082(3) 0.040(3) 0.014(2) 0.004(2) 0.013(3)
C17 0.037(4) 0.048(7) 0.051(4) -0.018(4) -0.013(3) 0.016(4)
C18 0.055(4) 0.063(4) 0.059(4) -0.018(3) -0.005(3) -0.009(3)

loop_
_atom_type_symbol
_atom_type_description
_atom_type_scat_dispersion_real
_atom_type_scat_dispersion_imag
_atom_type_scat_source
C C 0.0033 0.0016 'International Tables Vol C Tables 4.2.6.8 and 6.1.1.4'
H H 0.0000 0.0000 'International Tables Vol C Tables 4.2.6.8 and 6.1.1.4'
Li Li -0.0003 0.0001 'International Tables Vol C Tables 4.2.6.8 and 6.1.1.4'
N N 0.0061 0.0033 'International Tables Vol C Tables 4.2.6.8 and 6.1.1.4'
P P 0.1023 0.0942 'International Tables Vol C Tables 4.2.6.8 and 6.1.1.4'
Sn Sn -0.6537 1.4246 'International Tables Vol C Tables 4.2.6.8 and 6.1.1.4'

loop_
_geom_angle_atom_site_label_1
_geom_angle_atom_site_label_2
_geom_angle_atom_site_label_3
_geom_angle
_geom_angle_site_symmetry_1
_geom_angle_site_symmetry_3
_geom_angle_publ_flag
P2 Sn1 P1 87.79(3) . . ?
P2 Sn1 Li1 57.44(11) . . ?
P1 Sn1 Li1 58.00(12) . . ?
C1 P1 Sn1 102.72(11) . . ?
C1 P1 Li2 125.08(17) . . ?
Sn1 P1 Li2 132.19(13) . . ?
C1 P1 Li1 64.73(19) . . ?
Sn1 P1 Li1 71.68(13) . . ?
Li2 P1 Li1 126.83(19) . . ?
C6 P2 Sn1 103.26(12) . . ?
C6 P2 Li2 121.48(18) . 2_746 ?
Sn1 P2 Li2 135.25(14) . 2_746 ?
C6 P2 Li1 66.1(2) . . ?
Sn1 P2 Li1 72.29(11) . . ?
Li2 P2 Li1 124.6(2) 2_746 . ?
C2 C1 C6 117.1(4) . . ?
C2 C1 P1 120.6(3) . . ?
C6 C1 P1 122.2(3) . . ?
C2 C1 Li1 127.0(3) . . ?
C6 C1 Li1 73.9(3) . . ?
P1 C1 Li1 75.0(2) . . ?
C3 C2 C1 123.5(4) . . ?
C2 C3 C4 120.0(5) . . ?
C5 C4 C3 118.3(4) . . ?
C4 C5 C6 124.1(4) . . ?
C5 C6 C1 117.1(4) . . ?
C5 C6 P2 119.5(3) . . ?
C1 C6 P2 123.5(3) . . ?
C5 C6 Li1 126.2(4) . . ?
C1 C6 Li1 73.0(3) . . ?
P2 C6 Li1 74.2(2) . . ?
N2 Li1 N1 83.4(4) . . ?
N2A Li1 N1 84.9(4) . . ?
N2 Li1 N1A 85.9(4) . . ?
N2A Li1 N1A 88.7(4) . . ?
N2 Li1 C1 105.0(3) . . ?
N2A Li1 C1 107.0(4) . . ?
N1 Li1 C1 156.4(4) . . ?
N1A Li1 C1 147.6(4) . . ?
N2 Li1 C6 102.3(3) . . ?
N2A Li1 C6 99.0(3) . . ?
N1 Li1 C6 167.3(4) . . ?
N1A Li1 C6 171.3(3) . . ?
C1 Li1 C6 33.12(15) . . ?
N2 Li1 P2 123.4(3) . . ?
N2A Li1 P2 115.4(3) . . ?
N1 Li1 P2 127.7(3) . . ?
N1A Li1 P2 132.7(4) . . ?
C1 Li1 P2 66.16(16) . . ?
C6 Li1 P2 39.75(12) . . ?
N2 Li1 P1 132.3(4) . . ?
N2A Li1 P1 139.0(4) . . ?
N1 Li1 P1 118.5(3) . . ?
N1A Li1 P1 110.7(3) . . ?
C1 Li1 P1 40.32(13) . . ?
C6 Li1 P1 65.93(18) . . ?
P2 Li1 P1 78.23(16) . . ?
N2 Li1 Sn1 173.6(4) . . ?
N2A Li1 Sn1 164.6(4) . . ?
N1 Li1 Sn1 100.3(3) . . ?
N1A Li1 Sn1 98.6(3) . . ?
C1 Li1 Sn1 73.67(17) . . ?
C6 Li1 Sn1 73.00(17) . . ?
P2 Li1 Sn1 50.27(10) . . ?
P1 Li1 Sn1 50.32(10) . . ?
C9 N1 C8 91.7(8) . . ?
C9 N1 C7 107.7(9) . . ?
C8 N1 C7 116.4(9) . . ?
C9 N1 Li1 110.6(6) . . ?
C8 N1 Li1 116.2(7) . . ?
C7 N1 Li1 112.0(9) . . ?
C10 N2 C12 111.5(10) . . ?
C10 N2 C11 105.1(10) . . ?
C12 N2 C11 108.6(10) . . ?
C10 N2 Li1 107.2(7) . . ?
C12 N2 Li1 117.5(10) . . ?
C11 N2 Li1 106.0(7) . . ?
N1 C9 C10 111.2(9) . . ?
C9 C10 N2 120.0(8) . . ?
C7A N1A C9A 110.9(9) . . ?
C7A N1A C8A 97.6(12) . . ?
C9A N1A C8A 122.4(12) . . ?
C7A N1A Li1 111.9(8) . . ?
C9A N1A Li1 98.2(7) . . ?
C8A N1A Li1 116.4(9) . . ?
C10A N2A C11A 117.2(10) . . ?
C10A N2A C12A 111.8(13) . . ?
C11A N2A C12A 105.3(9) . . ?
C10A N2A Li1 101.1(7) . . ?
C11A N2A Li1 115.3(6) . . ?
C12A N2A Li1 105.7(9) . . ?
N1A C9A C10A 111.4(9) . . ?
N2A C10A C9A 109.5(10) . . ?
N3 Li2 N4 85.3(3) . . ?
N3 Li2 P2 109.0(3) . 2_756 ?
N4 Li2 P2 105.9(2) . 2_756 ?
N3 Li2 P1 112.8(3) . . ?
N4 Li2 P1 118.0(3) . . ?
P2 Li2 P1 120.3(2) 2_756 . ?
C14 N3 C15 109.0(4) . . ?
C14 N3 C13 107.3(7) . . ?
C15 N3 C13 113.1(6) . . ?
C14 N3 Li2 114.5(4) . . ?
C15 N3 Li2 102.2(3) . . ?
C13 N3 Li2 110.9(7) . . ?
C17 N4 C16 109.8(5) . . ?
C17 N4 C18 108.2(5) . . ?
C16 N4 C18 109.8(4) . . ?
C17 N4 Li2 116.0(4) . . ?
C16 N4 Li2 103.3(3) . . ?
C18 N4 Li2 109.7(3) . . ?
N3 C15 C16 111.0(4) . . ?
N4 C16 C15 111.9(4) . . ?

loop_
_geom_bond_atom_site_label_1
_geom_bond_atom_site_label_2
_geom_bond_distance
_geom_bond_site_symmetry_2
_geom_bond_publ_flag
Sn1 P2 2.4617(10) . ?
Sn1 P1 2.4721(12) . ?
Sn1 Li1 3.049(6) . ?
P1 C1 1.825(4) . ?
P1 Li2 2.617(5) . ?
P1 Li1 2.724(6) . ?
P2 C6 1.793(4) . ?
P2 Li2 2.583(6) 2_746 ?
P2 Li1 2.698(6) . ?
C1 C2 1.400(6) . ?
C1 C6 1.458(5) . ?
C1 Li1 2.551(8) . ?
C2 C3 1.358(7) . ?
C3 C4 1.405(6) . ?
C4 C5 1.365(6) . ?
C5 C6 1.399(6) . ?
C6 Li1 2.563(8) . ?
Li1 N2 2.066(9) . ?
Li1 N2A 2.116(10) . ?
Li1 N1 2.127(10) . ?
Li1 N1A 2.154(10) . ?
N1 C9 1.439(8) . ?
N1 C8 1.440(8) . ?
N1 C7 1.487(8) . ?
N2 C10 1.453(8) . ?
N2 C12 1.487(9) . ?
N2 C11 1.504(8) . ?
C9 C10 1.443(8) . ?
N1A C7A 1.475(8) . ?
N1A C9A 1.485(8) . ?
N1A C8A 1.511(9) . ?
N2A C10A 1.464(9) . ?
N2A C11A 1.476(8) . ?
N2A C12A 1.509(8) . ?
C9A C10A 1.539(9) . ?
Li2 N3 2.123(8) . ?
Li2 N4 2.178(7) . ?
Li2 P2 2.583(6) 2_756 ?
N3 C14 1.465(7) . ?
N3 C15 1.482(5) . ?
N3 C13 1.491(9) . ?
N4 C17 1.454(9) . ?
N4 C16 1.464(6) . ?
N4 C18 1.477(6) . ?
C15 C16 1.497(6) . ?
